data_2311426
loop_
_publ_author_name
'Sivakumar, P.'
'Israel, S.'
'Chakkaravarthi, G.'

_publ_section_title
;
 Crystal structures of 2-methyl-pyridinium hydrogen
 2,3-bis-(4-methyl-benzo-yloxy)succinate and bis-[4-methyl-pyridinium
 hydrogen 2,3-bis-(4-methyl-benzo-yloxy)succinate] penta-hydrate.
;
_journal_coeditor_code ZS2388
_journal_issue 'Pt 10'
_journal_name_full 'Acta crystallographica. Section E, Crystallographic communications'
_journal_page_first 1483
_journal_page_last 1487
_journal_paper_doi 10.1107/S2056989017012981
_journal_volume 73
_journal_year 2017
_chemical_formula_iupac 'C20 H17 O8 +, C6 H8 N -'
_chemical_formula_moiety 'C20 H17 O8, C6 H8 N'
_chemical_formula_sum 'C26 H25 N O8'
_chemical_formula_weight 479.47
_chemical_name_common '2-Methylpyridinium hydrogen 2,3-bis(4-methylbenzoyloxy)succinate'
_chemical_name_systematic
;
2-Methylpyridinium hydrogen
2,3-bis(4-methylbenzoyloxy)succinate
;
_space_group_crystal_system orthorhombic
_space_group_IT_number 19
_space_group_name_Hall 'P 2ac 2ab'
_space_group_name_H-M_alt 'P 21 21 21'
_atom_sites_solution_hydrogens mixed
_audit_creation_method SHELXL-2016/6
_cell_angle_alpha 90
_cell_angle_beta 90
_cell_angle_gamma 90
_cell_formula_units_Z 4
_cell_length_a 7.4849(2)
_cell_length_b 16.2063(4)
_cell_length_c 20.0959(7)
_cell_measurement_reflns_used 5788
_cell_measurement_temperature 296(2)
_cell_measurement_theta_max 24.3
_cell_measurement_theta_min 2.3
_cell_volume 2437.68(12)
_computing_cell_refinement
;
SAINT (Bruker, 2004)
;
_computing_data_collection
;
APEX2 (Bruker, 2004)
;
_computing_data_reduction
;
SAINT (Bruker, 2004)
;
_computing_molecular_graphics
;
PLATON (Spek, 2009)
;
_computing_publication_material
;
SHELXL2016  (Sheldrick, 2015) and PLATON (Spek, 2009)
;
_computing_structure_refinement
;
SHELXL2016 (Sheldrick, 2015)
;
_computing_structure_solution
;
SHELXS2016 (Sheldrick, 2008)
;
_diffrn_ambient_temperature 296(2)
_diffrn_measured_fraction_theta_full 0.999
_diffrn_measured_fraction_theta_max 0.983
_diffrn_measurement_device_type 'Bruker APEXII CCD Diffractometer'
_diffrn_measurement_method '\w and \f scans'
_diffrn_radiation_type MoK\a
_diffrn_radiation_wavelength 0.71073
_diffrn_reflns_av_R_equivalents 0.0378
_diffrn_reflns_limit_h_max 10
_diffrn_reflns_limit_h_min -10
_diffrn_reflns_limit_k_max 22
_diffrn_reflns_limit_k_min -21
_diffrn_reflns_limit_l_max 28
_diffrn_reflns_limit_l_min -27
_diffrn_reflns_number 23766
_diffrn_reflns_theta_full 25.242
_diffrn_reflns_theta_max 30.249
_diffrn_reflns_theta_min 2.385
_exptl_absorpt_coefficient_mu 0.098
_exptl_absorpt_correction_T_max 0.7460
_exptl_absorpt_correction_T_min 0.7074
_exptl_absorpt_correction_type multi-scan
_exptl_absorpt_process_details
;
(SADABS; Bruker, 2004)
;
_exptl_crystal_colour colourless
_exptl_crystal_density_diffrn 1.306
_exptl_crystal_description block
_exptl_crystal_F_000 1008
_exptl_crystal_size_max 0.300
_exptl_crystal_size_mid 0.260
_exptl_crystal_size_min 0.240
_refine_diff_density_max 0.203
_refine_diff_density_min -0.224
_refine_ls_abs_structure_details
;
Flack <i>x</i> determined using 1335 quotients
[(<i>I</i>^+^)-(<i>I</i>^-^)]/[(<i>I</i>^+^)+(<i>I</i>^-^)]
(Parsons <i>et al.</i>,  2013).
;
_refine_ls_abs_structure_Flack 0.4(4)
_refine_ls_extinction_method none
_refine_ls_goodness_of_fit_ref 1.013
_refine_ls_hydrogen_treatment mixed
_refine_ls_matrix_type full
_refine_ls_number_parameters 326
_refine_ls_number_reflns 7045
_refine_ls_number_restraints 2
_refine_ls_restrained_S_all 1.013
_refine_ls_R_factor_all 0.1088
_refine_ls_R_factor_gt 0.0526
_refine_ls_shift/su_max 0.000
_refine_ls_shift/su_mean 0.000
_refine_ls_structure_factor_coef Fsqd
_refine_ls_weighting_details 'w=1/[\s^2^(Fo^2^)+(0.0586P)^2^+0.0095P] where P=(Fo^2^+2Fc^2^)/3'
_refine_ls_weighting_scheme calc
_refine_ls_wR_factor_gt 0.1040
_refine_ls_wR_factor_ref 0.1237
_reflns_number_gt 4206
_reflns_number_total 7045
_reflns_threshold_expression 'I > 2\s(I)'
_cod_data_source_file zs2388sup1.cif
_cod_data_source_block I
_cod_database_code 2311426
_shelx_space_group_comment
;
The symmetry employed for this shelxl refinement
 is uniquely defined by the following loop, which should
 always be used as a source of symmetry information
 in preference to the above space-group names. They are
 only intended as comments.
;
_shelx_estimated_absorpt_t_min 0.971
_shelx_estimated_absorpt_t_max 0.977

loop_
_space_group_symop_operation_xyz
'x, y, z'
'-x+1/2, -y, z+1/2'
'-x, y+1/2, -z+1/2'
'x+1/2, -y+1/2, -z'

loop_
_atom_site_type_symbol
_atom_site_label
_atom_site_fract_x
_atom_site_fract_y
_atom_site_fract_z
_atom_site_U_iso_or_equiv
_atom_site_adp_type
_atom_site_calc_flag
_atom_site_occupancy
C C2 0.6147(4) 0.14980(19) 0.02329(15) 0.0504(7) Uani d 1
C C3 0.5336(4) 0.13935(17) 0.08445(15) 0.0486(7) Uani d 1
H H3 0.492129 0.087332 0.096414 0.058 Uiso calc 1
C C4 0.5128(4) 0.20389(16) 0.12799(15) 0.0429(7) Uani d 1
H H4 0.457560 0.195386 0.168872 0.051 Uiso calc 1
C C5 0.5740(4) 0.28162(15) 0.11098(14) 0.0395(6) Uani d 1
C C6 0.6610(4) 0.29218(18) 0.05099(16) 0.0512(8) Uani d 1
H H6 0.707142 0.343624 0.039763 0.061 Uiso calc 1
C C7 0.6797(4) 0.22748(19) 0.00812(17) 0.0571(9) Uani d 1
H H7 0.737457 0.235793 -0.032292 0.069 Uiso calc 1
C C1 0.6274(6) 0.0795(2) -0.02603(19) 0.0760(11) Uani d 1
H H1A 0.577360 0.030495 -0.006707 0.114 Uiso calc 1
H H1B 0.750508 0.069861 -0.037016 0.114 Uiso calc 1
H H1C 0.562519 0.093486 -0.065651 0.114 Uiso calc 1
C C8 0.5389(4) 0.35568(16) 0.15234(15) 0.0435(7) Uani d 1
C C9 0.3662(3) 0.40446(15) 0.24351(14) 0.0359(6) Uani d 1
H H9 0.386796 0.455832 0.218959 0.043 Uiso calc 1
C C10 0.1651(3) 0.38826(16) 0.24566(16) 0.0413(7) Uani d 1
C C11 0.4517(3) 0.41223(13) 0.31095(14) 0.0328(6) Uani d 1
H H11 0.387318 0.454192 0.336611 0.039 Uiso calc 1
C C12 0.6476(3) 0.43854(15) 0.30436(14) 0.0384(6) Uani d 1
C C13 0.4645(3) 0.33626(15) 0.40973(14) 0.0378(6) Uani d 1
C C14 0.4553(3) 0.25329(14) 0.44002(14) 0.0363(6) Uani d 1
C C15 0.4030(4) 0.18421(17) 0.40542(16) 0.0494(7) Uani d 1
H H15 0.372208 0.188437 0.360708 0.059 Uiso calc 1
C C16 0.3961(5) 0.10887(17) 0.43680(17) 0.0558(9) Uani d 1
H H16 0.360245 0.062617 0.412886 0.067 Uiso calc 1
C C17 0.4412(4) 0.10048(16) 0.50286(17) 0.0519(8) Uani d 1
C C18 0.4951(5) 0.17001(18) 0.53717(16) 0.0567(8) Uani d 1
H H18 0.525612 0.165861 0.581900 0.068 Uiso calc 1
C C19 0.5040(5) 0.24497(18) 0.50593(17) 0.0504(7) Uani d 1
H H19 0.543369 0.290919 0.529441 0.060 Uiso calc 1
C C20 0.4279(6) 0.01852(18) 0.53753(19) 0.0741(11) Uani d 1
H H20A 0.516937 0.015397 0.571817 0.111 Uiso calc 1
H H20B 0.446815 -0.025036 0.505937 0.111 Uiso calc 1
H H20C 0.311381 0.012861 0.556994 0.111 Uiso calc 1
C C26 0.9766(5) 0.56457(19) 0.1769(2) 0.0700(10) Uani d 1
H H26 0.918452 0.519393 0.158339 0.084 Uiso calc 1
C C25 1.0947(7) 0.6084(2) 0.1398(2) 0.0863(13) Uani d 1
H H25 1.121029 0.593244 0.096261 0.104 Uiso calc 1
C C24 1.1741(5) 0.6759(2) 0.1688(3) 0.0831(13) Uani d 1
H H24 1.251831 0.708392 0.143993 0.100 Uiso calc 1
C C23 1.1402(5) 0.6956(2) 0.2335(2) 0.0695(11) Uani d 1
H H23 1.196223 0.740906 0.252866 0.083 Uiso calc 1
C C22 1.0225(4) 0.64833(17) 0.27049(17) 0.0510(8) Uani d 1
C C21 0.9800(5) 0.6634(2) 0.34083(19) 0.0748(11) Uani d 1
H H21A 0.944156 0.719825 0.346523 0.112 Uiso calc 1
H H21B 1.083626 0.652551 0.367586 0.112 Uiso calc 1
H H21C 0.884402 0.627622 0.354348 0.112 Uiso calc 1
N N1 0.9432(3) 0.58574(14) 0.23975(15) 0.0499(6) Uani d 1
O O1 0.5866(4) 0.42423(12) 0.13919(13) 0.0834(9) Uani d 1
O O2 0.4435(2) 0.33775(10) 0.20649(9) 0.0408(4) Uani d 1
O O3 0.0897(3) 0.35352(16) 0.20132(14) 0.0797(8) Uani d 1
O O4 0.0887(2) 0.41986(12) 0.29719(12) 0.0515(5) Uani d 1
O O5 0.6695(3) 0.51344(11) 0.29317(12) 0.0581(6) Uani d 1
O O6 0.7639(2) 0.38471(11) 0.30924(12) 0.0538(6) Uani d 1
O O7 0.4337(2) 0.33449(9) 0.34376(9) 0.0355(4) Uani d 1
O O8 0.4950(3) 0.39923(11) 0.43943(11) 0.0577(6) Uani d 1
H H1 0.864(4) 0.5548(17) 0.2594(16) 0.071(11) Uiso d 1
H H4A -0.021(2) 0.409(2) 0.299(2) 0.107 Uiso d 1

loop_
_atom_site_aniso_label
_atom_site_aniso_U_11
_atom_site_aniso_U_22
_atom_site_aniso_U_33
_atom_site_aniso_U_12
_atom_site_aniso_U_13
_atom_site_aniso_U_23
C2 0.0479(17) 0.0592(17) 0.0441(19) 0.0101(14) 0.0032(14) 0.0005(14)
C3 0.0537(18) 0.0465(15) 0.0457(19) 0.0005(14) 0.0045(14) 0.0050(13)
C4 0.0412(15) 0.0513(15) 0.0363(17) 0.0006(12) 0.0077(12) 0.0094(12)
C5 0.0338(14) 0.0470(14) 0.0378(16) 0.0035(12) 0.0073(12) 0.0090(12)
C6 0.0514(18) 0.0523(17) 0.050(2) 0.0021(14) 0.0194(16) 0.0137(14)
C7 0.059(2) 0.069(2) 0.043(2) 0.0081(16) 0.0214(16) 0.0100(16)
C1 0.096(3) 0.075(2) 0.057(2) 0.014(2) 0.010(2) -0.0102(18)
C8 0.0385(15) 0.0482(15) 0.0438(18) -0.0018(13) 0.0085(13) 0.0097(13)
C9 0.0275(12) 0.0334(13) 0.0468(17) 0.0004(10) 0.0061(11) 0.0017(11)
C10 0.0291(13) 0.0449(15) 0.0497(19) -0.0054(11) 0.0003(13) 0.0040(14)
C11 0.0215(11) 0.0283(11) 0.0485(17) -0.0016(9) 0.0050(11) 0.0008(11)
C12 0.0226(12) 0.0440(15) 0.0488(18) -0.0063(11) 0.0030(12) -0.0051(12)
C13 0.0296(13) 0.0415(14) 0.0423(17) -0.0023(11) 0.0030(12) -0.0042(12)
C14 0.0302(13) 0.0381(13) 0.0404(17) -0.0025(10) 0.0052(12) -0.0034(11)
C15 0.061(2) 0.0454(15) 0.0419(18) -0.0050(14) -0.0013(14) -0.0038(14)
C16 0.070(2) 0.0403(16) 0.057(2) -0.0068(14) 0.0044(17) -0.0072(15)
C17 0.0524(17) 0.0456(16) 0.058(2) 0.0025(14) 0.0096(16) 0.0052(14)
C18 0.069(2) 0.0575(18) 0.0432(19) -0.0056(16) -0.0026(15) 0.0055(15)
C19 0.0593(19) 0.0465(15) 0.0452(19) -0.0059(13) -0.0071(15) -0.0057(13)
C20 0.094(3) 0.0509(18) 0.077(3) 0.0023(19) 0.016(2) 0.0117(17)
C26 0.085(3) 0.0507(18) 0.074(3) 0.0018(18) -0.005(2) 0.0013(17)
C25 0.108(4) 0.072(2) 0.079(3) 0.017(2) 0.031(3) 0.015(2)
C24 0.065(2) 0.079(3) 0.105(4) -0.008(2) 0.031(2) 0.027(3)
C23 0.0501(19) 0.061(2) 0.097(3) -0.0210(16) 0.002(2) 0.015(2)
C22 0.0379(15) 0.0450(16) 0.070(2) -0.0063(13) -0.0037(14) 0.0135(15)
C21 0.081(3) 0.078(2) 0.065(3) -0.012(2) -0.002(2) 0.010(2)
N1 0.0405(13) 0.0422(14) 0.067(2) -0.0073(11) -0.0005(13) 0.0134(12)
O1 0.117(2) 0.0464(12) 0.087(2) -0.0150(13) 0.0531(17) 0.0060(12)
O2 0.0408(10) 0.0384(9) 0.0432(11) -0.0002(8) 0.0126(9) 0.0042(8)
O3 0.0473(12) 0.1178(19) 0.0741(18) -0.0229(13) -0.0025(12) -0.0307(16)
O4 0.0229(9) 0.0668(12) 0.0649(15) -0.0003(9) 0.0041(10) -0.0068(11)
O5 0.0414(11) 0.0413(11) 0.0916(18) -0.0156(9) 0.0093(11) 0.0040(10)
O6 0.0197(8) 0.0532(11) 0.0886(17) 0.0014(8) 0.0088(10) 0.0003(11)
O7 0.0316(9) 0.0338(9) 0.0412(11) -0.0055(7) 0.0030(8) 0.0000(8)
O8 0.0778(16) 0.0406(10) 0.0546(14) -0.0097(10) -0.0055(12) -0.0098(9)

loop_
_atom_type_symbol
_atom_type_description
_atom_type_scat_dispersion_real
_atom_type_scat_dispersion_imag
_atom_type_scat_source
C C 0.0033 0.0016 'International Tables Vol C Tables 4.2.6.8 and 6.1.1.4'
H H 0.0000 0.0000 'International Tables Vol C Tables 4.2.6.8 and 6.1.1.4'
N N 0.0061 0.0033 'International Tables Vol C Tables 4.2.6.8 and 6.1.1.4'
O O 0.0106 0.0060 'International Tables Vol C Tables 4.2.6.8 and 6.1.1.4'

loop_
_geom_angle_atom_site_label_1
_geom_angle_atom_site_label_2
_geom_angle_atom_site_label_3
_geom_angle
C3 C2 C7 117.5(3)
C3 C2 C1 121.2(3)
C7 C2 C1 121.3(3)
C4 C3 C2 121.6(3)
C4 C3 H3 119.2
C2 C3 H3 119.2
C3 C4 C5 119.9(3)
C3 C4 H4 120.0
C5 C4 H4 120.0
C6 C5 C4 119.0(3)
C6 C5 C8 118.2(2)
C4 C5 C8 122.6(2)
C7 C6 C5 120.3(3)
C7 C6 H6 119.9
C5 C6 H6 119.9
C6 C7 C2 121.6(3)
C6 C7 H7 119.2
C2 C7 H7 119.2
C2 C1 H1A 109.5
C2 C1 H1B 109.5
H1A C1 H1B 109.5
C2 C1 H1C 109.5
H1A C1 H1C 109.5
H1B C1 H1C 109.5
O1 C8 O2 122.8(3)
O1 C8 C5 125.1(3)
O2 C8 C5 112.1(2)
O2 C9 C11 111.0(2)
O2 C9 C10 106.4(2)
C11 C9 C10 114.1(2)
O2 C9 H9 108.4
C11 C9 H9 108.4
C10 C9 H9 108.4
O3 C10 O4 125.2(3)
O3 C10 C9 121.6(3)
O4 C10 C9 113.0(2)
O7 C11 C9 107.58(18)
O7 C11 C12 112.05(19)
C9 C11 C12 110.6(2)
O7 C11 H11 108.8
C9 C11 H11 108.8
C12 C11 H11 108.8
O6 C12 O5 127.5(2)
O6 C12 C11 118.1(2)
O5 C12 C11 114.4(2)
O8 C13 O7 122.6(2)
O8 C13 C14 125.2(3)
O7 C13 C14 112.2(2)
C15 C14 C19 118.7(3)
C15 C14 C13 123.1(3)
C19 C14 C13 118.2(2)
C14 C15 C16 120.1(3)
C14 C15 H15 119.9
C16 C15 H15 119.9
C15 C16 C17 121.4(3)
C15 C16 H16 119.3
C17 C16 H16 119.3
C16 C17 C18 118.2(3)
C16 C17 C20 121.2(3)
C18 C17 C20 120.6(3)
C19 C18 C17 120.6(3)
C19 C18 H18 119.7
C17 C18 H18 119.7
C18 C19 C14 120.9(3)
C18 C19 H19 119.5
C14 C19 H19 119.5
C17 C20 H20A 109.5
C17 C20 H20B 109.5
H20A C20 H20B 109.5
C17 C20 H20C 109.5
H20A C20 H20C 109.5
H20B C20 H20C 109.5
N1 C26 C25 120.5(4)
N1 C26 H26 119.7
C25 C26 H26 119.7
C26 C25 C24 117.7(4)
C26 C25 H25 121.1
C24 C25 H25 121.1
C23 C24 C25 120.7(4)
C23 C24 H24 119.6
C25 C24 H24 119.6
C24 C23 C22 120.0(4)
C24 C23 H23 120.0
C22 C23 H23 120.0
N1 C22 C23 117.3(3)
N1 C22 C21 118.5(3)
C23 C22 C21 124.2(3)
C22 C21 H21A 109.5
C22 C21 H21B 109.5
H21A C21 H21B 109.5
C22 C21 H21C 109.5
H21A C21 H21C 109.5
H21B C21 H21C 109.5
C22 N1 C26 123.6(3)
C22 N1 H1 122(2)
C26 N1 H1 114(2)
C8 O2 C9 118.4(2)
C10 O4 H4A 113(3)
C13 O7 C11 114.83(19)

loop_
_geom_bond_atom_site_label_1
_geom_bond_atom_site_label_2
_geom_bond_distance
C2 C3 1.381(4)
C2 C7 1.383(4)
C2 C1 1.513(4)
C3 C4 1.373(4)
C3 H3 0.9300
C4 C5 1.383(4)
C4 H4 0.9300
C5 C6 1.381(4)
C5 C8 1.484(4)
C6 C7 1.364(5)
C6 H6 0.9300
C7 H7 0.9300
C1 H1A 0.9600
C1 H1B 0.9600
C1 H1C 0.9600
C8 O1 1.196(3)
C8 O2 1.333(3)
C9 O2 1.435(3)
C9 C11 1.504(4)
C9 C10 1.528(4)
C9 H9 0.9800
C10 O3 1.196(3)
C10 O4 1.289(4)
C11 O7 1.428(3)
C11 C12 1.533(3)
C11 H11 0.9800
C12 O6 1.237(3)
C12 O5 1.245(3)
C13 O8 1.204(3)
C13 O7 1.346(3)
C13 C14 1.478(4)
C14 C15 1.375(4)
C14 C19 1.380(4)
C15 C16 1.375(4)
C15 H15 0.9300
C16 C17 1.376(4)
C16 H16 0.9300
C17 C18 1.381(4)
C17 C20 1.503(4)
C18 C19 1.369(4)
C18 H18 0.9300
C19 H19 0.9300
C20 H20A 0.9600
C20 H20B 0.9600
C20 H20C 0.9600
C26 N1 1.332(5)
C26 C25 1.357(6)
C26 H26 0.9300
C25 C24 1.374(6)
C25 H25 0.9300
C24 C23 1.364(6)
C24 H24 0.9300
C23 C22 1.384(4)
C23 H23 0.9300
C22 N1 1.328(4)
C22 C21 1.469(5)
C21 H21A 0.9600
C21 H21B 0.9600
C21 H21C 0.9600
N1 H1 0.873(13)
O4 H4A 0.839(13)

loop_
_geom_hbond_atom_site_label_D
_geom_hbond_atom_site_label_H
_geom_hbond_atom_site_label_A
_geom_hbond_site_symmetry_A
_geom_hbond_distance_DH
_geom_hbond_distance_HA
_geom_hbond_distance_DA
_geom_hbond_angle_DHA
_geom_hbond_publ_flag
N1 H1 O5 . 0.873(13) 1.738(16) 2.593(3) 166(3) y
O4 H4A O6 1_455 0.839(13) 1.672(14) 2.509(2) 175(5) y
C1 H1A O8 3_645 0.96 2.58 3.522(4) 168 y
C16 H16 O1 3_645 0.93 2.51 3.362(4) 153 y
C21 H21A O3 3_655 0.96 2.38 3.238(4) 148 y
C7 H7 Cg1 3_555 0.93 2.89 3.58820(10) 133 y
C21 H21B Cg1 . 0.96 2.91 3.76510(10) 148 y

loop_
_geom_torsion_atom_site_label_1
_geom_torsion_atom_site_label_2
_geom_torsion_atom_site_label_3
_geom_torsion_atom_site_label_4
_geom_torsion
C7 C2 C3 C4 2.0(5)
C1 C2 C3 C4 -176.4(3)
C2 C3 C4 C5 -0.1(5)
C3 C4 C5 C6 -2.2(4)
C3 C4 C5 C8 173.3(3)
C4 C5 C6 C7 2.6(5)
C8 C5 C6 C7 -173.1(3)
C5 C6 C7 C2 -0.7(5)
C3 C2 C7 C6 -1.6(5)
C1 C2 C7 C6 176.8(3)
C6 C5 C8 O1 -3.3(5)
C4 C5 C8 O1 -178.8(3)
C6 C5 C8 O2 175.6(3)
C4 C5 C8 O2 0.1(4)
O2 C9 C10 O3 -31.1(4)
C11 C9 C10 O3 -153.9(3)
O2 C9 C10 O4 152.7(2)
C11 C9 C10 O4 30.0(3)
O2 C9 C11 O7 -56.2(2)
C10 C9 C11 O7 64.1(3)
O2 C9 C11 C12 66.5(2)
C10 C9 C11 C12 -173.2(2)
O7 C11 C12 O6 19.8(4)
C9 C11 C12 O6 -100.2(3)
O7 C11 C12 O5 -161.5(2)
C9 C11 C12 O5 78.5(3)
O8 C13 C14 C15 173.4(3)
O7 C13 C14 C15 -6.2(4)
O8 C13 C14 C19 -7.5(4)
O7 C13 C14 C19 172.8(2)
C19 C14 C15 C16 1.4(4)
C13 C14 C15 C16 -179.5(3)
C14 C15 C16 C17 -0.2(5)
C15 C16 C17 C18 -0.4(5)
C15 C16 C17 C20 178.0(3)
C16 C17 C18 C19 -0.3(5)
C20 C17 C18 C19 -178.8(3)
C17 C18 C19 C14 1.6(5)
C15 C14 C19 C18 -2.1(5)
C13 C14 C19 C18 178.8(3)
N1 C26 C25 C24 -1.6(6)
C26 C25 C24 C23 2.7(6)
C25 C24 C23 C22 -1.1(6)
C24 C23 C22 N1 -1.7(5)
C24 C23 C22 C21 178.6(4)
C23 C22 N1 C26 2.9(4)
C21 C22 N1 C26 -177.4(3)
C25 C26 N1 C22 -1.2(5)
O1 C8 O2 C9 12.3(4)
C5 C8 O2 C9 -166.7(2)
C11 C9 O2 C8 -112.8(2)
C10 C9 O2 C8 122.5(2)
O8 C13 O7 C11 4.0(4)
C14 C13 O7 C11 -176.33(19)
C9 C11 O7 C13 -164.90(19)
C12 C11 O7 C13 73.3(3)
